data_1001694
loop_
_publ_author_name
'Hervieu, M'
'Pelloquin, D'
'Michel, C'
'Caldes, M T'
'Raveau, B'

_publ_section_title
;
The ferrites Bi(n+1) Sr2(n+2) Ba(n-1) Fe(n+1) O6(n+4): a series of
intergrowths of the 2201 and 0201 structures
;
_journal_coden_ASTM JSSCBI
_journal_name_full 'Journal of Solid State Chemistry'
_journal_page_first 227
_journal_page_last 240
_journal_paper_doi 10.1006/jssc.1995.1338
_journal_volume 118
_journal_year 1995
_chemical_formula_structural '(Bi3 Ba) Sr6 Fe3 O16'
_chemical_formula_sum 'Ba Bi3 Fe3 O16 Sr6'
_chemical_name_systematic
;
Bismuth barium strontium iron oxide (3/1/6/3/16)
;
_space_group_IT_number 139
_symmetry_cell_setting tetragonal
_symmetry_Int_Tables_number 139
_symmetry_space_group_name_Hall '-I 4 2'
_symmetry_space_group_name_H-M 'I 4/m m m'
_cell_angle_alpha 90
_cell_angle_beta 90
_cell_angle_gamma 90
_cell_formula_units_Z 2
_cell_length_a 3.837(1)
_cell_length_b 3.837(1)
_cell_length_c 61.15999(1000)
_cell_volume 900.4
_refine_ls_R_factor_all 0.111
_cod_database_code 1001694

loop_
_symmetry_equiv_pos_as_xyz
x,y,z
-x,-y,z
-x,y,z
x,-y,z
-y,x,z
y,-x,z
y,x,z
-y,-x,z
-x,-y,-z
x,y,-z
x,-y,-z
-x,y,-z
y,-x,-z
-y,x,-z
-y,-x,-z
y,x,-z
1/2+x,1/2+y,1/2+z
1/2-x,1/2-y,1/2+z
1/2-x,1/2+y,1/2+z
1/2+x,1/2-y,1/2+z
1/2-y,1/2+x,1/2+z
1/2+y,1/2-x,1/2+z
1/2+y,1/2+x,1/2+z
1/2-y,1/2-x,1/2+z
1/2-x,1/2-y,1/2-z
1/2+x,1/2+y,1/2-z
1/2+x,1/2-y,1/2-z
1/2-x,1/2+y,1/2-z
1/2+y,1/2-x,1/2-z
1/2-y,1/2+x,1/2-z
1/2-y,1/2-x,1/2-z
1/2+y,1/2+x,1/2-z

loop_
_atom_site_label
_atom_site_type_symbol
_atom_site_symmetry_multiplicity
_atom_site_Wyckoff_symbol
_atom_site_fract_x
_atom_site_fract_y
_atom_site_fract_z
_atom_site_occupancy
_atom_site_attached_hydrogens
_atom_site_calc_flag
Bi1 Bi3+ 4 e 0. 0. 0.5746(1) 0.75 0 d
Ba1 Ba2+ 4 e 0. 0. 0.5746(1) 0.25 0 d
Bi2 Bi3+ 4 e 0. 0. 0.1219(1) 0.75 0 d
Ba2 Ba2+ 4 e 0. 0. 0.1219(1) 0.25 0 d
Sr1 Sr2+ 4 e 0. 0. 0.0305(2) 1. 0 d
Sr2 Sr2+ 4 e 0. 0. 0.6666(2) 1. 0 d
Sr3 Sr2+ 4 e 0. 0. 0.7271(3) 1. 0 d
Fe1 Fe3+ 2 b 0. 0. 0.5 1. 0 d
Fe2 Fe3+ 4 e 0. 0. 0.1975(3) 1. 0 d
O1 O2- 4 c 0. 0.5 0. 1. 0 d
O2 O2- 4 e 0. 0. 0.5374(12) 1. 0 d
O3 O2- 4 e 0. 0. 0.0746(1) 1. 0 d
O4 O2- 4 e 0. 0. 0.6219(1) 1. 0 d
O5 O2- 4 e 0. 0. 0.1588(10) 1. 0 d
O6 O2- 8 g 0. 0.5 0.1975(3) 1. 0 d
O7 O2- 4 e 0. 0. 0.2311(1) 1. 0 d

loop_
_atom_type_symbol
_atom_type_oxidation_number
Bi3+ 3.000
Ba2+ 2.000
Sr2+ 2.000
Fe3+ 3.000
O2- -2.000
